data_7032835
loop_
_publ_author_name
'Phonsri, Wasinee'
'Harding, David J.'
'Harding, Phimphaka'
'Murray, Keith S.'
'Moubaraki, Boujemaa'
'Gass, Ian A.'
'Cashion, John D.'
'Jameson, Guy N. L.'
'Adams, Harry'

_publ_section_title
;
 Stepped spin crossover in Fe(iii) halogen substituted
 quinolylsalicylaldimine complexes.
;
_journal_issue 46
_journal_name_full 'Dalton transactions (Cambridge, England : 2003)'
_journal_page_first 17509
_journal_page_last 17518
_journal_paper_doi 10.1039/c4dt01701c
_journal_volume 43
_journal_year 2014
_chemical_formula_moiety
;
2(C32 H20 Fe I2 N4 O2), 2(C N S), 0.5(C H2 Cl2), (C H4 O)
;
_chemical_formula_sum 'C67.5 H42.4 Cl Fe2 I4 N10 O5 S2'
_chemical_formula_weight 1792.38
_chemical_name_systematic
; 
 ? 
;
_space_group_IT_number 14
_symmetry_cell_setting monoclinic
_symmetry_space_group_name_Hall '-P 2ybc'
_symmetry_space_group_name_H-M 'P 1 21/c 1'
_atom_sites_solution_hydrogens geom
_atom_sites_solution_primary direct
_atom_sites_solution_secondary difmap
_audit_creation_method SHELXL-97
_cell_angle_alpha 90.00
_cell_angle_beta 91.1070(10)
_cell_angle_gamma 90.00
_cell_formula_units_Z 4
_cell_length_a 20.8247(10)
_cell_length_b 23.9937(11)
_cell_length_c 12.6558(5)
_cell_measurement_reflns_used 7040
_cell_measurement_temperature 123(2)
_cell_measurement_theta_max 27.32
_cell_measurement_theta_min 2.52
_cell_volume 6322.4(5)
_computing_cell_refinement 'Bruker Apex2 V2.0'
_computing_data_collection 'Bruker Apex2 V2.0'
_computing_data_reduction 'Bruker Apex2 V2.0'
_computing_molecular_graphics X-SEED
_computing_publication_material 'XCIF V6.12 (BrukerAXS, 2001).'
_computing_structure_refinement 'SHELXL-97 (Sheldrick, 1997)'
_computing_structure_solution 'SHELXS-97 (Sheldrick, 1990)'
_diffrn_ambient_temperature 123(2)
_diffrn_measured_fraction_theta_full 0.998
_diffrn_measured_fraction_theta_max 0.996
_diffrn_measurement_device_type 'APEX X8'
_diffrn_measurement_method 'Scans in phi  and omega'
_diffrn_radiation_monochromator graphite
_diffrn_radiation_source 'fine-focus sealed tube'
_diffrn_radiation_type MoK\a
_diffrn_radiation_wavelength 0.71073
_diffrn_reflns_av_R_equivalents 0.0524
_diffrn_reflns_av_sigmaI/netI 0.0705
_diffrn_reflns_limit_h_max 27
_diffrn_reflns_limit_h_min -25
_diffrn_reflns_limit_k_max 31
_diffrn_reflns_limit_k_min -29
_diffrn_reflns_limit_l_max 16
_diffrn_reflns_limit_l_min -9
_diffrn_reflns_number 43766
_diffrn_reflns_theta_full 27.50
_diffrn_reflns_theta_max 27.54
_diffrn_reflns_theta_min 1.96
_diffrn_standards_decay_% 0
_diffrn_standards_interval_count 0
_diffrn_standards_interval_time 0
_diffrn_standards_number 0
_exptl_absorpt_coefficient_mu 2.581
_exptl_absorpt_correction_T_max 0.6981
_exptl_absorpt_correction_T_min 0.3896
_exptl_absorpt_correction_type multi-scan
_exptl_absorpt_process_details SADABS
_exptl_crystal_colour black
_exptl_crystal_density_diffrn 1.883
_exptl_crystal_density_method 'not measured'
_exptl_crystal_description block
_exptl_crystal_F_000 3482
_exptl_crystal_size_max 0.45
_exptl_crystal_size_mid 0.21
_exptl_crystal_size_min 0.15
_refine_diff_density_max 3.349
_refine_diff_density_min -1.131
_refine_diff_density_rms 0.156
_refine_ls_extinction_method none
_refine_ls_goodness_of_fit_ref 1.031
_refine_ls_hydrogen_treatment constr
_refine_ls_matrix_type full
_refine_ls_number_parameters 905
_refine_ls_number_reflns 14538
_refine_ls_number_restraints 76
_refine_ls_restrained_S_all 1.031
_refine_ls_R_factor_all 0.0856
_refine_ls_R_factor_gt 0.0461
_refine_ls_shift/su_max 0.002
_refine_ls_shift/su_mean 0.000
_refine_ls_structure_factor_coef Fsqd
_refine_ls_weighting_details 'calc w=1/[\s^2^(Fo^2^)+(0.0451P)^2^+14.8471P] where P=(Fo^2^+2Fc^2^)/3'
_refine_ls_weighting_scheme calc
_refine_ls_wR_factor_gt 0.1017
_refine_ls_wR_factor_ref 0.1167
_reflns_number_gt 9770
_reflns_number_total 14538
_reflns_threshold_expression >2sigma(I)
_cod_data_source_file c4dt01701c2.cif
_cod_data_source_block wp57lt
_cod_depositor_comments 'Adding full bibliography for 7032829--7032835.cif.'
_cod_original_sg_symbol_H-M P21/c
_cod_original_formula_sum 'C67.50 H42.40 Cl Fe2 I4 N10 O5 S2'
_cod_database_code 7032835

loop_
_symmetry_equiv_pos_as_xyz
'x, y, z'
'-x, y+1/2, -z+1/2'
'-x, -y, -z'
'x, -y-1/2, z-1/2'

loop_
_atom_site_label
_atom_site_type_symbol
_atom_site_fract_x
_atom_site_fract_y
_atom_site_fract_z
_atom_site_U_iso_or_equiv
_atom_site_adp_type
_atom_site_occupancy
_atom_site_symmetry_multiplicity
_atom_site_calc_flag
_atom_site_refinement_flags
_atom_site_disorder_assembly
_atom_site_disorder_group
I1 I 0.051948(18) 0.373987(17) 0.24000(3) 0.02289(10) Uani 1 1 d . . .
I2 I 0.591903(18) 0.357603(18) 0.69352(3) 0.02370(10) Uani 1 1 d . . .
I3 I 0.556091(18) 0.133353(18) 0.69405(3) 0.02477(10) Uani 1 1 d . . .
I4 I 1.093140(17) 0.140894(17) 0.24924(3) 0.02086(10) Uani 1 1 d . . .
Fe1 Fe 0.31573(4) 0.18856(3) 0.46353(6) 0.01494(17) Uani 1 1 d . . .
Fe2 Fe 0.82358(4) 0.31216(3) 0.47838(6) 0.01693(18) Uani 1 1 d . . .
Cl1 Cl 0.7115(6) 0.4336(6) 0.8026(11) 0.165(5) Uani 0.50 1 d PDU A 2
Cl2 Cl 0.6350(2) 0.4843(2) 0.9389(3) 0.0566(11) Uani 0.50 1 d PD A 2
S1 S 0.95443(19) 0.4523(2) 0.0918(3) 0.0405(9) Uani 0.65 1 d P B 1
S1' S 0.8111(3) 0.5584(3) 0.3757(7) 0.0547(18) Uani 0.35 1 d PDU C 2
S2 S 0.7141(2) 0.43464(17) 0.8035(4) 0.0299(11) Uani 0.50 1 d PD D 1
S2' S 0.4588(3) 0.0179(3) 0.9058(5) 0.0944(19) Uani 0.50 1 d PDU E 2
O1 O 0.24966(18) 0.23577(16) 0.5063(3) 0.0174(8) Uani 1 1 d . . .
O2 O 0.37328(18) 0.24532(16) 0.4273(3) 0.0202(9) Uani 1 1 d . . .
O3 O 0.76006(19) 0.26128(16) 0.4348(3) 0.0203(9) Uani 1 1 d . . .
O4 O 0.88461(18) 0.25784(16) 0.5164(3) 0.0199(9) Uani 1 1 d . . .
O5 O 0.9358(8) 0.4211(6) 0.1215(14) 0.047(4) Uani 0.35 1 d PD F 2
H5A H 0.9174 0.4363 0.1725 0.056 Uiso 0.35 1 calc PR F 2
O5' O 0.8206(7) 0.5500(6) 0.4446(8) 0.107(4) Uani 0.65 1 d PDU G 1
H5' H 0.8430 0.5209 0.4495 0.128 Uiso 0.65 1 calc PR G 1
N1 N 0.3789(2) 0.13437(19) 0.4161(3) 0.0160(10) Uani 1 1 d . . .
N2 N 0.2897(2) 0.19003(19) 0.3153(3) 0.0155(10) Uani 1 1 d . . .
N3 N 0.3424(2) 0.18653(19) 0.6115(3) 0.0167(10) Uani 1 1 d . . .
N4 N 0.2618(2) 0.12497(19) 0.5024(3) 0.0168(10) Uani 1 1 d . . .
N5 N 0.7998(2) 0.3108(2) 0.6265(3) 0.0187(10) Uani 1 1 d . . .
N6 N 0.8853(2) 0.36854(19) 0.5277(3) 0.0171(10) Uani 1 1 d . . .
N7 N 0.8480(2) 0.31494(19) 0.3306(3) 0.0161(10) Uani 1 1 d . . .
N8 N 0.7655(2) 0.3732(2) 0.4364(4) 0.0191(10) Uani 1 1 d . . .
N9 N 0.8901(3) 0.4779(2) 0.2813(5) 0.0401(15) Uani 1 1 d D . .
N10 N 0.6153(6) 0.5082(6) 0.8579(14) 0.085(5) Uani 0.50 1 d PDU D 1
N10' N 0.4339(9) 0.0928(6) 0.7389(10) 0.094(6) Uani 0.50 1 d PDU E 2
C1 C 0.2072(3) 0.2611(2) 0.4447(4) 0.0166(12) Uani 1 1 d . . .
C2 C 0.1600(3) 0.2935(3) 0.4933(4) 0.0219(13) Uani 1 1 d . . .
H2 H 0.1588 0.2944 0.5683 0.026 Uiso 1 1 calc R . .
C3 C 0.1154(3) 0.3241(3) 0.4364(4) 0.0223(13) Uani 1 1 d . . .
H3 H 0.0840 0.3453 0.4720 0.027 Uiso 1 1 calc R . .
C4 C 0.1165(3) 0.3238(2) 0.3262(4) 0.0169(12) Uani 1 1 d . . .
C5 C 0.1608(3) 0.2911(2) 0.2750(4) 0.0174(12) Uani 1 1 d . . .
H5 H 0.1607 0.2901 0.2000 0.021 Uiso 1 1 calc R . .
C6 C 0.2062(3) 0.2593(2) 0.3325(4) 0.0164(12) Uani 1 1 d . . .
C7 C 0.2481(3) 0.2239(2) 0.2745(4) 0.0173(12) Uani 1 1 d . . .
H7 H 0.2450 0.2255 0.1995 0.021 Uiso 1 1 calc R . .
C8 C 0.3275(3) 0.1545(2) 0.2513(4) 0.0180(12) Uani 1 1 d . . .
C9 C 0.3222(3) 0.1464(3) 0.1439(4) 0.0205(13) Uani 1 1 d . . .
H9 H 0.2899 0.1653 0.1037 0.025 Uiso 1 1 calc R . .
C10 C 0.3644(3) 0.1103(3) 0.0944(5) 0.0246(14) Uani 1 1 d . . .
H10 H 0.3607 0.1056 0.0200 0.029 Uiso 1 1 calc R . .
C11 C 0.4104(3) 0.0817(3) 0.1479(4) 0.0220(13) Uani 1 1 d . . .
H11 H 0.4381 0.0571 0.1114 0.026 Uiso 1 1 calc R . .
C12 C 0.4172(3) 0.0883(2) 0.2587(4) 0.0210(13) Uani 1 1 d . . .
C13 C 0.4639(3) 0.0606(3) 0.3227(5) 0.0257(14) Uani 1 1 d . . .
H13 H 0.4933 0.0354 0.2916 0.031 Uiso 1 1 calc R . .
C14 C 0.4665(3) 0.0702(3) 0.4298(5) 0.0293(15) Uani 1 1 d . . .
H14 H 0.4975 0.0518 0.4735 0.035 Uiso 1 1 calc R . .
C15 C 0.4227(3) 0.1074(2) 0.4732(4) 0.0207(13) Uani 1 1 d . . .
H15 H 0.4245 0.1137 0.5473 0.025 Uiso 1 1 calc R . .
C16 C 0.3755(3) 0.1250(2) 0.3094(4) 0.0163(12) Uani 1 1 d . . .
C17 C 0.4204(3) 0.2651(2) 0.4888(4) 0.0181(12) Uani 1 1 d . . .
C18 C 0.4649(3) 0.3001(3) 0.4413(4) 0.0239(14) Uani 1 1 d . . .
H18 H 0.4615 0.3067 0.3674 0.029 Uiso 1 1 calc R . .
C19 C 0.5139(3) 0.3254(3) 0.4989(4) 0.0246(14) Uani 1 1 d . . .
H19 H 0.5435 0.3492 0.4650 0.030 Uiso 1 1 calc R . .
C20 C 0.5195(3) 0.3155(2) 0.6086(4) 0.0188(12) Uani 1 1 d . . .
C21 C 0.4775(3) 0.2804(2) 0.6564(4) 0.0184(12) Uani 1 1 d . . .
H21 H 0.4819 0.2736 0.7302 0.022 Uiso 1 1 calc R . .
C22 C 0.4276(3) 0.2539(2) 0.5982(4) 0.0163(12) Uani 1 1 d . . .
C23 C 0.3866(3) 0.2173(2) 0.6544(4) 0.0156(11) Uani 1 1 d . . .
H23 H 0.3922 0.2153 0.7290 0.019 Uiso 1 1 calc R . .
C24 C 0.3050(3) 0.1485(2) 0.6712(4) 0.0167(12) Uani 1 1 d . . .
C25 C 0.3066(3) 0.1415(3) 0.7802(4) 0.0231(13) Uani 1 1 d . . .
H25 H 0.3343 0.1636 0.8235 0.028 Uiso 1 1 calc R . .
C26 C 0.2667(3) 0.1012(3) 0.8254(5) 0.0271(14) Uani 1 1 d . . .
H26 H 0.2680 0.0965 0.8999 0.033 Uiso 1 1 calc R . .
C27 C 0.2265(3) 0.0687(3) 0.7668(5) 0.0277(15) Uani 1 1 d . . .
H27 H 0.2003 0.0419 0.8004 0.033 Uiso 1 1 calc R . .
C28 C 0.2233(3) 0.0746(2) 0.6554(5) 0.0222(13) Uani 1 1 d . . .
C29 C 0.1841(3) 0.0424(3) 0.5860(5) 0.0287(15) Uani 1 1 d . . .
H29 H 0.1570 0.0144 0.6136 0.034 Uiso 1 1 calc R . .
C30 C 0.1852(3) 0.0515(3) 0.4799(5) 0.0251(14) Uani 1 1 d . . .
H30 H 0.1592 0.0299 0.4331 0.030 Uiso 1 1 calc R . .
C31 C 0.2249(3) 0.0931(2) 0.4412(5) 0.0225(13) Uani 1 1 d . . .
H31 H 0.2257 0.0989 0.3669 0.027 Uiso 1 1 calc R . .
C32 C 0.2628(3) 0.1156(2) 0.6099(4) 0.0161(12) Uani 1 1 d . . .
C33 C 0.7175(3) 0.2370(2) 0.4954(4) 0.0201(12) Uani 1 1 d . . .
C34 C 0.6717(3) 0.2025(3) 0.4461(5) 0.0272(14) Uani 1 1 d . . .
H34 H 0.6718 0.1991 0.3714 0.033 Uiso 1 1 calc R . .
C35 C 0.6268(3) 0.1736(3) 0.5014(5) 0.0287(15) Uani 1 1 d . . .
H35 H 0.5968 0.1503 0.4651 0.034 Uiso 1 1 calc R . .
C36 C 0.6252(3) 0.1785(2) 0.6120(4) 0.0207(13) Uani 1 1 d . . .
C37 C 0.6690(3) 0.2124(2) 0.6633(4) 0.0205(13) Uani 1 1 d . . .
H37 H 0.6677 0.2158 0.7380 0.025 Uiso 1 1 calc R . .
C38 C 0.7157(3) 0.2423(2) 0.6072(4) 0.0191(12) Uani 1 1 d . . .
C39 C 0.7574(3) 0.2781(2) 0.6664(4) 0.0187(12) Uani 1 1 d . . .
H39 H 0.7536 0.2780 0.7411 0.022 Uiso 1 1 calc R . .
C40 C 0.8378(3) 0.3473(2) 0.6910(4) 0.0181(12) Uani 1 1 d . . .
C41 C 0.8348(3) 0.3543(3) 0.7987(4) 0.0235(13) Uani 1 1 d . . .
H41 H 0.8043 0.3338 0.8379 0.028 Uiso 1 1 calc R . .
C42 C 0.8762(3) 0.3915(3) 0.8506(4) 0.0227(13) Uani 1 1 d . . .
H42 H 0.8731 0.3961 0.9248 0.027 Uiso 1 1 calc R . .
C43 C 0.9205(3) 0.4209(3) 0.7979(4) 0.0244(14) Uani 1 1 d . . .
H43 H 0.9486 0.4454 0.8354 0.029 Uiso 1 1 calc R . .
C44 C 0.9255(3) 0.4153(2) 0.6851(4) 0.0203(12) Uani 1 1 d . . .
C45 C 0.9711(3) 0.4429(3) 0.6232(4) 0.0232(13) Uani 1 1 d . . .
H45 H 1.0006 0.4683 0.6550 0.028 Uiso 1 1 calc R . .
C46 C 0.9724(3) 0.4327(3) 0.5173(5) 0.0240(13) Uani 1 1 d . . .
H46 H 1.0030 0.4510 0.4747 0.029 Uiso 1 1 calc R . .
C47 C 0.9288(3) 0.3955(3) 0.4717(4) 0.0216(13) Uani 1 1 d . . .
H47 H 0.9302 0.3890 0.3977 0.026 Uiso 1 1 calc R . .
C48 C 0.8834(3) 0.3779(2) 0.6342(4) 0.0172(12) Uani 1 1 d . . .
C49 C 0.9297(3) 0.2373(2) 0.4552(4) 0.0188(12) Uani 1 1 d . . .
C50 C 0.9756(3) 0.2019(3) 0.5019(4) 0.0226(13) Uani 1 1 d . . .
H50 H 0.9743 0.1954 0.5758 0.027 Uiso 1 1 calc R . .
C51 C 1.0226(3) 0.1763(3) 0.4443(4) 0.0218(13) Uani 1 1 d . . .
H51 H 1.0528 0.1523 0.4786 0.026 Uiso 1 1 calc R . .
C52 C 1.0260(3) 0.1854(2) 0.3356(4) 0.0178(12) Uani 1 1 d . . .
C53 C 0.9829(3) 0.2208(2) 0.2873(4) 0.0198(12) Uani 1 1 d . . .
H53 H 0.9855 0.2272 0.2134 0.024 Uiso 1 1 calc R . .
C54 C 0.9346(3) 0.2480(2) 0.3453(4) 0.0159(12) Uani 1 1 d . . .
C55 C 0.8921(3) 0.2848(2) 0.2885(4) 0.0179(12) Uani 1 1 d . . .
H55 H 0.8968 0.2872 0.2141 0.022 Uiso 1 1 calc R . .
C56 C 0.8101(3) 0.3526(2) 0.2692(4) 0.0196(12) Uani 1 1 d . . .
C57 C 0.8125(3) 0.3616(2) 0.1610(4) 0.0203(12) Uani 1 1 d . . .
H57 H 0.8414 0.3409 0.1192 0.024 Uiso 1 1 calc R . .
C58 C 0.7722(3) 0.4013(3) 0.1141(5) 0.0257(14) Uani 1 1 d . . .
H58 H 0.7738 0.4067 0.0399 0.031 Uiso 1 1 calc R . .
C59 C 0.7305(3) 0.4326(3) 0.1708(5) 0.0255(14) Uani 1 1 d . . .
H59 H 0.7041 0.4596 0.1363 0.031 Uiso 1 1 calc R . .
C60 C 0.7269(3) 0.4246(2) 0.2820(5) 0.0216(13) Uani 1 1 d . . .
C61 C 0.6847(3) 0.4541(3) 0.3477(5) 0.0297(15) Uani 1 1 d . . .
H61 H 0.6570 0.4820 0.3191 0.036 Uiso 1 1 calc R . .
C62 C 0.6844(3) 0.4419(3) 0.4530(5) 0.0298(15) Uani 1 1 d . . .
H62 H 0.6555 0.4609 0.4978 0.036 Uiso 1 1 calc R . .
C63 C 0.7260(3) 0.4017(3) 0.4958(5) 0.0227(13) Uani 1 1 d . . .
H63 H 0.7259 0.3948 0.5697 0.027 Uiso 1 1 calc R . .
C64 C 0.7665(3) 0.3845(2) 0.3287(4) 0.0173(12) Uani 1 1 d . . .
C65 C 0.9181(4) 0.4659(4) 0.2002(7) 0.0198(19) Uani 0.65 1 d P B 1
C65' C 0.8575(6) 0.5104(5) 0.3234(12) 0.029(4) Uani 0.35 1 d PD C 2
C66 C 0.6554(6) 0.4749(7) 0.8449(15) 0.048(4) Uani 0.50 1 d PDU D 1
C66' C 0.4417(5) 0.0621(4) 0.8097(7) 0.020(2) Uani 0.50 1 d PDU E 2
C67 C 0.9694(12) 0.4620(10) 0.0632(19) 0.029(7) Uani 0.35 1 d PDU F 2
H67A H 0.9960 0.4845 0.1117 0.044 Uiso 0.35 1 calc PR F 2
H67B H 0.9384 0.4862 0.0260 0.044 Uiso 0.35 1 calc PR F 2
H67C H 0.9968 0.4436 0.0118 0.044 Uiso 0.35 1 calc PR F 2
C67' C 0.8014(5) 0.5582(5) 0.3374(8) 0.026(3) Uani 0.65 1 d PDU G 1
H67D H 0.7547 0.5540 0.3305 0.039 Uiso 0.65 1 calc PR G 1
H67E H 0.8224 0.5306 0.2929 0.039 Uiso 0.65 1 calc PR G 1
H67F H 0.8137 0.5958 0.3151 0.039 Uiso 0.65 1 calc PR G 1
C68 C 0.6542(9) 0.4851(8) 0.8074(5) 0.061(6) Uani 0.50 1 d PDU A 2
H69A H 0.6165 0.4760 0.7618 0.074 Uiso 0.50 1 calc PR A 2
H69B H 0.6718 0.5216 0.7862 0.074 Uiso 0.50 1 calc PR A 2

loop_
_atom_site_aniso_label
_atom_site_aniso_U_11
_atom_site_aniso_U_22
_atom_site_aniso_U_33
_atom_site_aniso_U_23
_atom_site_aniso_U_13
_atom_site_aniso_U_12
I1 0.0244(2) 0.0269(2) 0.01717(18) -0.00201(16) -0.00559(15) 0.00794(17)
I2 0.01790(19) 0.0312(2) 0.0218(2) -0.00460(17) -0.00364(15) -0.00384(17)
I3 0.01973(19) 0.0326(3) 0.0221(2) -0.00068(17) 0.00244(15) -0.00341(17)
I4 0.01991(19) 0.0233(2) 0.01946(19) -0.00025(16) 0.00304(14) 0.00131(16)
Fe1 0.0188(4) 0.0147(4) 0.0112(4) -0.0007(3) -0.0041(3) -0.0007(3)
Fe2 0.0227(4) 0.0178(4) 0.0104(4) 0.0003(3) 0.0024(3) 0.0002(4)
Cl1 0.164(5) 0.165(5) 0.165(5) 0.0002(10) 0.0026(10) -0.0003(10)
Cl2 0.049(2) 0.063(3) 0.058(3) -0.009(2) 0.004(2) 0.013(2)
S1 0.035(2) 0.065(3) 0.0212(17) 0.0071(18) -0.0010(16) 0.0194(19)
S1' 0.055(2) 0.053(2) 0.055(2) 0.0003(10) 0.0021(10) -0.0013(10)
S2 0.0333(19) 0.0077(15) 0.047(2) -0.0078(14) -0.0309(16) 0.0087(13)
S2' 0.094(2) 0.096(2) 0.094(2) -0.0050(10) 0.0041(10) 0.0007(10)
O1 0.024(2) 0.019(2) 0.0087(17) 0.0008(16) -0.0009(15) 0.0046(17)
O2 0.026(2) 0.023(2) 0.0106(18) 0.0005(16) -0.0060(16) -0.0075(18)
O3 0.033(2) 0.021(2) 0.0076(17) -0.0018(16) 0.0007(16) -0.0038(18)
O4 0.029(2) 0.021(2) 0.0097(18) 0.0024(16) 0.0031(16) 0.0065(18)
O5 0.045(10) 0.029(9) 0.066(12) -0.001(8) 0.003(8) -0.017(8)
O5' 0.107(4) 0.106(4) 0.107(4) -0.0011(10) 0.0020(10) -0.0002(10)
N1 0.014(2) 0.019(3) 0.015(2) 0.0014(19) -0.0014(18) -0.002(2)
N2 0.019(2) 0.014(2) 0.013(2) -0.0008(19) -0.0030(18) -0.002(2)
N3 0.019(2) 0.016(3) 0.015(2) 0.0033(19) -0.0006(19) -0.002(2)
N4 0.019(2) 0.016(3) 0.015(2) 0.0008(19) -0.0049(18) -0.001(2)
N5 0.020(2) 0.021(3) 0.015(2) -0.001(2) -0.0002(19) -0.001(2)
N6 0.017(2) 0.020(3) 0.015(2) 0.003(2) -0.0003(18) 0.004(2)
N7 0.022(2) 0.016(3) 0.010(2) 0.0007(19) 0.0018(18) -0.001(2)
N8 0.019(2) 0.021(3) 0.017(2) 0.001(2) 0.0012(19) -0.002(2)
N9 0.047(4) 0.028(3) 0.045(4) -0.002(3) -0.005(3) 0.006(3)
N10 0.085(5) 0.085(5) 0.085(5) -0.0004(10) 0.0020(10) -0.0003(10)
N10' 0.093(6) 0.094(6) 0.094(6) -0.0013(10) 0.0024(10) -0.0006(10)
C1 0.024(3) 0.015(3) 0.011(3) -0.001(2) -0.003(2) 0.001(2)
C2 0.032(3) 0.026(3) 0.008(2) 0.001(2) 0.000(2) 0.002(3)
C3 0.027(3) 0.024(3) 0.016(3) -0.002(3) 0.003(2) 0.007(3)
C4 0.021(3) 0.014(3) 0.015(3) -0.002(2) -0.006(2) 0.003(2)
C5 0.022(3) 0.018(3) 0.012(3) 0.001(2) -0.004(2) -0.005(2)
C6 0.022(3) 0.014(3) 0.014(3) -0.003(2) -0.002(2) -0.001(2)
C7 0.024(3) 0.020(3) 0.008(2) -0.002(2) -0.004(2) -0.004(2)
C8 0.019(3) 0.015(3) 0.020(3) -0.006(2) -0.001(2) -0.002(2)
C9 0.021(3) 0.026(3) 0.014(3) -0.003(2) -0.002(2) 0.007(3)
C10 0.033(3) 0.024(3) 0.017(3) -0.010(3) 0.001(3) 0.000(3)
C11 0.025(3) 0.023(3) 0.019(3) -0.005(3) 0.003(2) -0.001(3)
C12 0.023(3) 0.019(3) 0.021(3) 0.001(2) 0.003(2) -0.006(3)
C13 0.016(3) 0.031(4) 0.031(3) 0.002(3) 0.004(3) 0.003(3)
C14 0.029(3) 0.031(4) 0.028(3) 0.003(3) -0.004(3) 0.009(3)
C15 0.021(3) 0.024(3) 0.018(3) 0.004(2) -0.003(2) 0.002(3)
C16 0.017(3) 0.016(3) 0.016(3) -0.003(2) -0.003(2) -0.002(2)
C17 0.027(3) 0.015(3) 0.013(3) -0.002(2) -0.007(2) -0.004(2)
C18 0.029(3) 0.030(4) 0.013(3) 0.003(3) 0.001(2) -0.004(3)
C19 0.030(3) 0.028(4) 0.017(3) 0.003(3) 0.002(2) -0.008(3)
C20 0.018(3) 0.019(3) 0.019(3) -0.002(2) -0.005(2) -0.002(2)
C21 0.023(3) 0.018(3) 0.014(3) 0.001(2) -0.006(2) 0.003(2)
C22 0.017(3) 0.014(3) 0.017(3) -0.002(2) -0.002(2) 0.000(2)
C23 0.020(3) 0.015(3) 0.011(2) 0.001(2) -0.004(2) -0.003(2)
C24 0.017(3) 0.012(3) 0.021(3) -0.001(2) -0.002(2) 0.001(2)
C25 0.031(3) 0.023(3) 0.015(3) 0.001(3) -0.004(2) -0.007(3)
C26 0.036(4) 0.025(4) 0.020(3) 0.010(3) -0.005(3) -0.005(3)
C27 0.033(3) 0.021(3) 0.029(3) 0.011(3) 0.000(3) -0.012(3)
C28 0.026(3) 0.017(3) 0.023(3) 0.008(3) -0.002(2) -0.005(3)
C29 0.030(3) 0.019(3) 0.036(4) 0.001(3) -0.003(3) -0.009(3)
C30 0.029(3) 0.021(3) 0.026(3) -0.005(3) -0.004(3) -0.006(3)
C31 0.028(3) 0.020(3) 0.020(3) -0.005(3) -0.004(2) -0.001(3)
C32 0.018(3) 0.014(3) 0.016(3) 0.000(2) -0.006(2) 0.001(2)
C33 0.029(3) 0.016(3) 0.015(3) 0.002(2) 0.004(2) 0.000(3)
C34 0.037(4) 0.030(4) 0.015(3) -0.003(3) 0.000(3) -0.008(3)
C35 0.038(4) 0.032(4) 0.017(3) 0.001(3) 0.000(3) -0.008(3)
C36 0.024(3) 0.019(3) 0.019(3) 0.002(2) 0.005(2) -0.001(3)
C37 0.025(3) 0.024(3) 0.013(3) -0.003(2) 0.002(2) 0.001(3)
C38 0.024(3) 0.015(3) 0.018(3) 0.002(2) 0.000(2) 0.001(2)
C39 0.024(3) 0.019(3) 0.012(3) -0.003(2) 0.002(2) 0.002(2)
C40 0.020(3) 0.021(3) 0.014(3) -0.003(2) 0.000(2) 0.003(2)
C41 0.026(3) 0.028(4) 0.016(3) -0.001(3) 0.002(2) 0.001(3)
C42 0.027(3) 0.026(3) 0.015(3) -0.002(3) 0.000(2) 0.003(3)
C43 0.025(3) 0.029(4) 0.019(3) -0.007(3) -0.004(2) 0.002(3)
C44 0.025(3) 0.020(3) 0.016(3) -0.003(2) 0.001(2) 0.006(3)
C45 0.023(3) 0.026(3) 0.021(3) -0.001(3) -0.005(2) 0.003(3)
C46 0.025(3) 0.024(3) 0.023(3) -0.001(3) 0.000(2) -0.003(3)
C47 0.025(3) 0.024(3) 0.016(3) 0.006(2) 0.002(2) 0.002(3)
C48 0.017(3) 0.017(3) 0.017(3) -0.001(2) 0.000(2) 0.003(2)
C49 0.026(3) 0.020(3) 0.010(3) -0.003(2) 0.000(2) 0.002(3)
C50 0.033(3) 0.025(3) 0.010(3) 0.000(2) 0.001(2) 0.000(3)
C51 0.027(3) 0.023(3) 0.016(3) 0.005(2) -0.003(2) 0.006(3)
C52 0.021(3) 0.017(3) 0.016(3) -0.002(2) 0.000(2) -0.002(2)
C53 0.031(3) 0.017(3) 0.011(3) 0.004(2) -0.001(2) -0.003(3)
C54 0.022(3) 0.018(3) 0.008(2) 0.000(2) 0.001(2) -0.001(2)
C55 0.026(3) 0.019(3) 0.009(2) 0.002(2) 0.001(2) -0.002(3)
C56 0.027(3) 0.017(3) 0.015(3) 0.001(2) 0.001(2) -0.004(3)
C57 0.028(3) 0.018(3) 0.015(3) 0.002(2) 0.003(2) 0.001(3)
C58 0.031(3) 0.028(4) 0.019(3) 0.011(3) -0.002(3) 0.000(3)
C59 0.028(3) 0.027(4) 0.022(3) 0.008(3) -0.004(3) 0.001(3)
C60 0.019(3) 0.019(3) 0.027(3) 0.000(3) 0.002(2) -0.002(2)
C61 0.023(3) 0.028(4) 0.037(4) 0.005(3) 0.002(3) 0.007(3)
C62 0.028(3) 0.028(4) 0.033(4) 0.001(3) 0.005(3) 0.015(3)
C63 0.022(3) 0.025(3) 0.022(3) 0.000(3) 0.005(2) 0.000(3)
C64 0.022(3) 0.018(3) 0.011(3) 0.000(2) -0.003(2) -0.008(2)
C65 0.022(5) 0.019(5) 0.018(4) 0.004(4) -0.010(4) 0.002(4)
C65' 0.032(10) 0.028(11) 0.027(10) 0.008(8) -0.010(8) -0.018(9)
C66 0.048(4) 0.048(4) 0.048(4) 0.0000(10) 0.0008(10) -0.0005(10)
C66' 0.019(3) 0.020(3) 0.022(3) -0.0020(10) 0.0009(10) 0.0007(10)
C67 0.029(7) 0.029(7) 0.029(7) -0.0003(10) 0.0005(10) -0.0001(10)
C67' 0.026(3) 0.026(3) 0.027(3) 0.0009(10) -0.0005(10) -0.0008(10)
C68 0.061(6) 0.061(6) 0.061(6) -0.0002(10) 0.0012(10) -0.0002(10)

loop_
_atom_type_symbol
_atom_type_description
_atom_type_scat_dispersion_real
_atom_type_scat_dispersion_imag
_atom_type_scat_source
C C 0.0033 0.0016 'International Tables Vol C Tables 4.2.6.8 and 6.1.1.4'
H H 0.0000 0.0000 'International Tables Vol C Tables 4.2.6.8 and 6.1.1.4'
N N 0.0061 0.0033 'International Tables Vol C Tables 4.2.6.8 and 6.1.1.4'
O O 0.0106 0.0060 'International Tables Vol C Tables 4.2.6.8 and 6.1.1.4'
S S 0.1246 0.1234 'International Tables Vol C Tables 4.2.6.8 and 6.1.1.4'
Fe Fe 0.3463 0.8444 'International Tables Vol C Tables 4.2.6.8 and 6.1.1.4'
I I -0.4742 1.8119 'International Tables Vol C Tables 4.2.6.8 and 6.1.1.4'
Cl Cl 0.1484 0.1585 'International Tables Vol C Tables 4.2.6.8 and 6.1.1.4'

loop_
_geom_angle_atom_site_label_1
_geom_angle_atom_site_label_2
_geom_angle_atom_site_label_3
_geom_angle
O1 Fe1 O2 96.20(18)
O1 Fe1 N3 86.24(17)
O2 Fe1 N3 94.67(17)
O1 Fe1 N2 94.30(17)
O2 Fe1 N2 85.35(17)
N3 Fe1 N2 179.5(2)
O1 Fe1 N1 174.97(18)
O2 Fe1 N1 88.33(18)
N3 Fe1 N1 95.60(19)
N2 Fe1 N1 83.85(19)
O1 Fe1 N4 88.31(18)
O2 Fe1 N4 175.17(18)
N3 Fe1 N4 83.86(18)
N2 Fe1 N4 96.07(18)
N1 Fe1 N4 87.24(19)
O3 Fe2 O4 95.37(18)
O3 Fe2 N5 94.67(18)
O4 Fe2 N5 85.72(18)
O3 Fe2 N7 86.30(17)
O4 Fe2 N7 94.70(18)
N5 Fe2 N7 178.9(2)
O3 Fe2 N6 176.07(19)
O4 Fe2 N6 87.79(18)
N5 Fe2 N6 83.22(19)
N7 Fe2 N6 95.79(19)
O3 Fe2 N8 88.77(18)
O4 Fe2 N8 175.34(19)
N5 Fe2 N8 96.1(2)
N7 Fe2 N8 83.42(19)
N6 Fe2 N8 88.17(19)
C1 O1 Fe1 126.7(3)
C17 O2 Fe1 125.8(3)
C33 O3 Fe2 126.5(3)
C49 O4 Fe2 126.4(3)
C67 O5 H5A 109.5
C15 N1 C16 118.7(5)
C15 N1 Fe1 128.3(4)
C16 N1 Fe1 112.9(3)
C7 N2 C8 121.7(5)
C7 N2 Fe1 124.9(4)
C8 N2 Fe1 113.0(3)
C23 N3 C24 122.3(4)
C23 N3 Fe1 125.4(4)
C24 N3 Fe1 112.2(3)
C31 N4 C32 118.8(5)
C31 N4 Fe1 129.1(4)
C32 N4 Fe1 112.1(3)
C39 N5 C40 121.7(5)
C39 N5 Fe2 125.1(4)
C40 N5 Fe2 113.1(4)
C47 N6 C48 118.6(5)
C47 N6 Fe2 128.0(4)
C48 N6 Fe2 113.4(4)
C55 N7 C56 121.5(5)
C55 N7 Fe2 125.2(4)
C56 N7 Fe2 113.3(4)
C63 N8 C64 118.7(5)
C63 N8 Fe2 128.3(4)
C64 N8 Fe2 112.9(4)
C65' N9 C65 145.9(11)
O1 C1 C2 117.7(5)
O1 C1 C6 125.1(5)
C2 C1 C6 117.2(5)
C3 C2 C1 122.5(5)
C3 C2 H2 118.8
C1 C2 H2 118.8
C2 C3 C4 119.9(5)
C2 C3 H3 120.1
C4 C3 H3 120.1
C5 C4 C3 119.6(5)
C5 C4 I1 120.7(4)
C3 C4 I1 119.7(4)
C4 C5 C6 121.0(5)
C4 C5 H5 119.5
C6 C5 H5 119.5
C5 C6 C1 119.8(5)
C5 C6 C7 117.8(5)
C1 C6 C7 122.3(5)
N2 C7 C6 125.5(5)
N2 C7 H7 117.3
C6 C7 H7 117.3
C9 C8 C16 118.9(5)
C9 C8 N2 127.7(5)
C16 C8 N2 113.4(5)
C8 C9 C10 119.6(5)
C8 C9 H9 120.2
C10 C9 H9 120.2
C11 C10 C9 122.6(5)
C11 C10 H10 118.7
C9 C10 H10 118.7
C10 C11 C12 119.8(6)
C10 C11 H11 120.1
C12 C11 H11 120.1
C16 C12 C11 118.2(5)
C16 C12 C13 117.2(5)
C11 C12 C13 124.6(6)
C14 C13 C12 119.8(6)
C14 C13 H13 120.1
C12 C13 H13 120.1
C13 C14 C15 118.8(6)
C13 C14 H14 120.6
C15 C14 H14 120.6
N1 C15 C14 123.2(5)
N1 C15 H15 118.4
C14 C15 H15 118.4
N1 C16 C12 122.3(5)
N1 C16 C8 116.8(5)
C12 C16 C8 120.9(5)
O2 C17 C18 116.9(5)
O2 C17 C22 124.7(5)
C18 C17 C22 118.4(5)
C19 C18 C17 121.7(5)
C19 C18 H18 119.1
C17 C18 H18 119.1
C18 C19 C20 119.5(5)
C18 C19 H19 120.3
C20 C19 H19 120.3
C21 C20 C19 119.9(5)
C21 C20 I2 122.1(4)
C19 C20 I2 118.0(4)
C20 C21 C22 121.2(5)
C20 C21 H21 119.4
C22 C21 H21 119.4
C21 C22 C17 119.2(5)
C21 C22 C23 117.3(5)
C17 C22 C23 123.4(5)
N3 C23 C22 124.9(5)
N3 C23 H23 117.6
C22 C23 H23 117.6
C25 C24 C32 118.9(5)
C25 C24 N3 127.0(5)
C32 C24 N3 114.1(5)
C24 C25 C26 119.0(5)
C24 C25 H25 120.5
C26 C25 H25 120.5
C27 C26 C25 122.5(6)
C27 C26 H26 118.7
C25 C26 H26 118.7
C26 C27 C28 120.2(6)
C26 C27 H27 119.9
C28 C27 H27 119.9
C32 C28 C27 117.4(5)
C32 C28 C29 117.4(5)
C27 C28 C29 125.2(5)
C30 C29 C28 120.3(6)
C30 C29 H29 119.9
C28 C29 H29 119.9
C29 C30 C31 118.9(5)
C29 C30 H30 120.5
C31 C30 H30 120.5
N4 C31 C30 123.3(5)
N4 C31 H31 118.3
C30 C31 H31 118.3
N4 C32 C24 116.9(5)
N4 C32 C28 121.2(5)
C24 C32 C28 122.0(5)
O3 C33 C34 117.5(5)
O3 C33 C38 124.7(5)
C34 C33 C38 117.8(5)
C35 C34 C33 122.6(5)
C35 C34 H34 118.7
C33 C34 H34 118.7
C34 C35 C36 119.8(6)
C34 C35 H35 120.1
C36 C35 H35 120.1
C37 C36 C35 119.4(5)
C37 C36 I3 121.9(4)
C35 C36 I3 118.7(4)
C36 C37 C38 121.4(5)
C36 C37 H37 119.3
C38 C37 H37 119.3
C37 C38 C33 119.1(5)
C37 C38 C39 117.5(5)
C33 C38 C39 123.4(5)
N5 C39 C38 125.1(5)
N5 C39 H39 117.4
C38 C39 H39 117.4
C41 C40 C48 119.1(5)
C41 C40 N5 127.4(5)
C48 C40 N5 113.6(5)
C40 C41 C42 120.3(6)
C40 C41 H41 119.8
C42 C41 H41 119.8
C43 C42 C41 121.6(5)
C43 C42 H42 119.2
C41 C42 H42 119.2
C42 C43 C44 120.3(6)
C42 C43 H43 119.9
C44 C43 H43 119.9
C48 C44 C45 117.9(5)
C48 C44 C43 117.3(5)
C45 C44 C43 124.7(5)
C46 C45 C44 119.3(6)
C46 C45 H45 120.4
C44 C45 H45 120.4
C45 C46 C47 119.8(6)
C45 C46 H46 120.1
C47 C46 H46 120.1
N6 C47 C46 122.5(5)
N6 C47 H47 118.8
C46 C47 H47 118.8
N6 C48 C44 121.9(5)
N6 C48 C40 116.7(5)
C44 C48 C40 121.4(5)
O4 C49 C50 117.7(5)
O4 C49 C54 124.8(5)
C50 C49 C54 117.5(5)
C51 C50 C49 122.3(5)
C51 C50 H50 118.8
C49 C50 H50 118.8
C50 C51 C52 120.1(5)
C50 C51 H51 120.0
C52 C51 H51 120.0
C53 C52 C51 119.5(5)
C53 C52 I4 121.6(4)
C51 C52 I4 118.9(4)
C52 C53 C54 121.3(5)
C52 C53 H53 119.3
C54 C53 H53 119.3
C53 C54 C49 119.3(5)
C53 C54 C55 117.4(5)
C49 C54 C55 123.2(5)
N7 C55 C54 125.1(5)
N7 C55 H55 117.5
C54 C55 H55 117.5
C57 C56 C64 118.4(5)
C57 C56 N7 127.5(5)
C64 C56 N7 114.1(5)
C56 C57 C58 119.6(6)
C56 C57 H57 120.2
C58 C57 H57 120.2
C59 C58 C57 122.5(6)
C59 C58 H58 118.8
C57 C58 H58 118.8
C58 C59 C60 119.5(6)
C58 C59 H59 120.3
C60 C59 H59 120.3
C64 C60 C61 117.8(5)
C64 C60 C59 118.1(5)
C61 C60 C59 124.0(6)
C62 C61 C60 118.8(6)
C62 C61 H61 120.6
C60 C61 H61 120.6
C61 C62 C63 120.7(6)
C61 C62 H62 119.6
C63 C62 H62 119.6
N8 C63 C62 121.7(6)
N8 C63 H63 119.1
C62 C63 H63 119.1
N8 C64 C60 122.1(5)
N8 C64 C56 116.0(5)
C60 C64 C56 121.9(5)
N9 C65 S1 177.9(8)
N9 C65' S1' 176.4(15)
N10 C66 S2 168(2)
N10' C66' S2' 175.2(14)
O5 C67 H67A 109.5
O5 C67 H67B 109.5
H67A C67 H67B 109.5
O5 C67 H67C 109.5
H67A C67 H67C 109.5
H67B C67 H67C 109.5
Cl1 C68 Cl2 101.6(8)
Cl1 C68 H69A 111.4
Cl2 C68 H69A 111.4
Cl1 C68 H69B 111.4
Cl2 C68 H69B 111.4
H69A C68 H69B 109.3

loop_
_geom_bond_atom_site_label_1
_geom_bond_atom_site_label_2
_geom_bond_distance
I1 C4 2.094(5)
I2 C20 2.094(5)
I3 C36 2.093(6)
I4 C52 2.086(6)
Fe1 O1 1.870(4)
Fe1 O2 1.877(4)
Fe1 N3 1.944(4)
Fe1 N2 1.944(4)
Fe1 N1 1.953(5)
Fe1 N4 1.963(5)
Fe2 O3 1.875(4)
Fe2 O4 1.877(4)
Fe2 N5 1.948(5)
Fe2 N7 1.948(4)
Fe2 N6 1.959(5)
Fe2 N8 1.967(5)
Cl1 C68 1.7197(10)
Cl2 C68 1.7199(10)
S1 C65 1.612(10)
S1' C65' 1.6502(10)
S2 C66 1.6500(10)
S2' C66' 1.6485(10)
O1 C1 1.316(6)
O2 C17 1.328(6)
O3 C33 1.319(7)
O4 C49 1.323(7)
O5 C67 1.4201(10)
O5 H5A 0.8400
O5' C67' 1.4203(10)
O5' H5' 0.8400
N1 C15 1.321(7)
N1 C16 1.370(6)
N2 C7 1.287(7)
N2 C8 1.424(7)
N3 C23 1.291(7)
N3 C24 1.425(7)
N4 C31 1.324(7)
N4 C32 1.378(6)
N5 C39 1.293(7)
N5 C40 1.426(7)
N6 C47 1.330(7)
N6 C48 1.367(7)
N7 C55 1.293(7)
N7 C56 1.420(7)
N8 C63 1.316(7)
N8 C64 1.389(7)
N9 C65' 1.1704(10)
N9 C65 1.224(10)
N10 C66 1.1704(10)
N10' C66' 1.1683(10)
C1 C2 1.405(8)
C1 C6 1.421(7)
C2 C3 1.375(8)
C2 H2 0.9500
C3 C4 1.396(7)
C3 H3 0.9500
C4 C5 1.383(8)
C5 C6 1.406(7)
C5 H5 0.9500
C6 C7 1.431(8)
C7 H7 0.9500
C8 C9 1.376(7)
C8 C16 1.419(8)
C9 C10 1.392(8)
C9 H9 0.9500
C10 C11 1.349(8)
C10 H10 0.9500
C11 C12 1.415(7)
C11 H11 0.9500
C12 C16 1.401(8)
C12 C13 1.419(8)
C13 C14 1.375(8)
C13 H13 0.9500
C14 C15 1.397(8)
C14 H14 0.9500
C15 H15 0.9500
C17 C18 1.396(8)
C17 C22 1.416(7)
C18 C19 1.382(8)
C18 H18 0.9500
C19 C20 1.411(7)
C19 H19 0.9500
C20 C21 1.364(8)
C21 C22 1.413(7)
C21 H21 0.9500
C22 C23 1.426(7)
C23 H23 0.9500
C24 C25 1.389(8)
C24 C32 1.404(7)
C25 C26 1.404(8)
C25 H25 0.9500
C26 C27 1.355(8)
C26 H26 0.9500
C27 C28 1.416(8)
C27 H27 0.9500
C28 C32 1.412(8)
C28 C29 1.417(8)
C29 C30 1.361(8)
C29 H29 0.9500
C30 C31 1.391(8)
C30 H30 0.9500
C31 H31 0.9500
C33 C34 1.400(8)
C33 C38 1.423(7)
C34 C35 1.367(8)
C34 H34 0.9500
C35 C36 1.407(8)
C35 H35 0.9500
C36 C37 1.376(8)
C37 C38 1.411(8)
C37 H37 0.9500
C38 C39 1.423(8)
C39 H39 0.9500
C40 C41 1.376(7)
C40 C48 1.409(8)
C41 C42 1.396(8)
C41 H41 0.9500
C42 C43 1.349(8)
C42 H42 0.9500
C43 C44 1.440(8)
C43 H43 0.9500
C44 C48 1.403(8)
C44 C45 1.407(8)
C45 C46 1.364(8)
C45 H45 0.9500
C46 C47 1.391(8)
C46 H46 0.9500
C47 H47 0.9500
C49 C50 1.401(8)
C49 C54 1.420(7)
C50 C51 1.376(8)
C50 H50 0.9500
C51 C52 1.397(7)
C51 H51 0.9500
C52 C53 1.371(8)
C53 C54 1.417(8)
C53 H53 0.9500
C54 C55 1.432(7)
C55 H55 0.9500
C56 C57 1.388(7)
C56 C64 1.417(8)
C57 C58 1.394(8)
C57 H57 0.9500
C58 C59 1.362(9)
C58 H58 0.9500
C59 C60 1.425(8)
C59 H59 0.9500
C60 C64 1.390(8)
C60 C61 1.413(8)
C61 C62 1.365(8)
C61 H61 0.9500
C62 C63 1.399(8)
C62 H62 0.9500
C63 H63 0.9500
C67 H67A 0.9800
C67 H67B 0.9800
C67 H67C 0.9800
C67' H67D 0.9800
C67' H67E 0.9800
C67' H67F 0.9800
C68 H69A 0.9900
C68 H69B 0.9900
